data_1517289
loop_
_publ_author_name
'Esmieu, Charl\`ene'
'Orio, Maylis'
'Torelli, St\'ephane'
'Le Pape, Laurent'
'P\'ecaut, Jacques'
'Lebrun, Colette'
'M\'enage, St\'ephane'

_publ_section_title
;
 N2O reduction at a dissymmetric {Cu2S}-containing mixed-valent center
;
_journal_issue 12
_journal_name_full 'Chem. Sci.'
_journal_page_first 4774
_journal_paper_doi 10.1039/C4SC01487A
_journal_volume 5
_journal_year 2014
_chemical_formula_sum 'C25 H28 Cu2 F6 N4 O7 S3'
_chemical_formula_weight 833.77
_chemical_name_systematic
; 
 ? 
;
_space_group_IT_number 2
_symmetry_cell_setting triclinic
_symmetry_space_group_name_Hall '-P 1'
_symmetry_space_group_name_H-M 'P -1'
_atom_sites_solution_hydrogens geom
_atom_sites_solution_primary direct
_atom_sites_solution_secondary difmap
_audit_creation_method SHELXL-97
_cell_angle_alpha 73.733(4)
_cell_angle_beta 86.706(4)
_cell_angle_gamma 69.619(4)
_cell_formula_units_Z 2
_cell_length_a 9.6497(5)
_cell_length_b 10.7181(5)
_cell_length_c 16.8890(8)
_cell_measurement_reflns_used 3309
_cell_measurement_temperature 150(2)
_cell_measurement_theta_max 32.4360
_cell_measurement_theta_min 3.2957
_cell_volume 1570.31(14)
_computing_cell_refinement
;
CrysAlisPro, Agilent Technologies,
Version 1.171.35.19 (release 27-10-2011 CrysAlis171 .NET)
(compiled Oct 27 2011,15:02:11)
;
_computing_data_collection
;
CrysAlisPro, Agilent Technologies,
Version 1.171.35.19 (release 27-10-2011 CrysAlis171 .NET)
(compiled Oct 27 2011,15:02:11)
;
_computing_data_reduction
;
CrysAlisPro, Agilent Technologies,
Version 1.171.35.19 (release 27-10-2011 CrysAlis171 .NET)
(compiled Oct 27 2011,15:02:11)
;
_computing_structure_refinement 'SHELXL-97 (Sheldrick, 1997)'
_computing_structure_solution 'SHELXS-97 (Sheldrick, 1990)'
_diffrn_ambient_temperature 150(2)
_diffrn_detector_area_resol_mean 15.9653
_diffrn_measured_fraction_theta_full 0.990
_diffrn_measured_fraction_theta_max 0.990
_diffrn_measurement_details
;
  1 omega  -43.00   10.00   1.0000   40.0000
omega____ theta____ kappa____ phi______ frames
    -       25.4051  -57.0000  120.0000 53

  2 omega  -82.00    1.00   1.0000   40.0000
omega____ theta____ kappa____ phi______ frames
    -      -27.1239  127.0000  129.0000 83

  3 omega  -51.00   41.00   1.0000   40.0000
omega____ theta____ kappa____ phi______ frames
    -      -27.1239   37.0000   60.0000 92

  4 omega  -93.00   -1.00   1.0000   40.0000
omega____ theta____ kappa____ phi______ frames
    -      -27.1239  -77.0000  -90.0000 92

  5 omega  -43.00    3.00   1.0000   40.0000
omega____ theta____ kappa____ phi______ frames
    -      -27.1239  -77.0000   30.0000 46

  6 omega   32.00   68.00   1.0000   40.0000
omega____ theta____ kappa____ phi______ frames
    -       25.4051 -179.0000    0.0000 36

  7 omega  -96.00   -6.00   1.0000   40.0000
omega____ theta____ kappa____ phi______ frames
    -      -27.1239  -57.0000  120.0000 90

;
_diffrn_measurement_device_type 'Xcalibur, Sapphire3'
_diffrn_measurement_method '\w scans'
_diffrn_radiation_monochromator graphite
_diffrn_radiation_source 'fine-focus sealed tube'
_diffrn_radiation_type MoK\a
_diffrn_radiation_wavelength 0.71073
_diffrn_reflns_av_R_equivalents 0.0522
_diffrn_reflns_av_sigmaI/netI 0.1025
_diffrn_reflns_limit_h_max 13
_diffrn_reflns_limit_h_min -13
_diffrn_reflns_limit_k_max 15
_diffrn_reflns_limit_k_min -15
_diffrn_reflns_limit_l_max 24
_diffrn_reflns_limit_l_min -24
_diffrn_reflns_number 19076
_diffrn_reflns_theta_full 30.51
_diffrn_reflns_theta_max 30.51
_diffrn_reflns_theta_min 3.30
_exptl_absorpt_coefficient_mu 1.640
_exptl_absorpt_correction_T_max 0.8351
_exptl_absorpt_correction_T_min 0.6846
_exptl_absorpt_correction_type multi-scan
_exptl_absorpt_process_details
;
CrysAlisPro, Agilent Technologies,
Version 1.171.35.19 (release 27-10-2011 CrysAlis171 .NET)
(compiled Oct 27 2011,15:02:11)
Empirical absorption correction using spherical harmonics,
 implemented in SCALE3 ABSPACK scaling algorithm.
;
_exptl_crystal_colour brown
_exptl_crystal_density_diffrn 1.763
_exptl_crystal_density_method 'not measured'
_exptl_crystal_description plate
_exptl_crystal_F_000 844
_exptl_crystal_size_max 0.25
_exptl_crystal_size_mid 0.18
_exptl_crystal_size_min 0.11
_refine_diff_density_max 0.739
_refine_diff_density_min -0.713
_refine_diff_density_rms 0.104
_refine_ls_extinction_method none
_refine_ls_goodness_of_fit_ref 0.993
_refine_ls_hydrogen_treatment constr
_refine_ls_matrix_type full
_refine_ls_number_parameters 427
_refine_ls_number_reflns 9486
_refine_ls_number_restraints 0
_refine_ls_restrained_S_all 0.993
_refine_ls_R_factor_all 0.1164
_refine_ls_R_factor_gt 0.0580
_refine_ls_shift/su_max 0.000
_refine_ls_shift/su_mean 0.000
_refine_ls_structure_factor_coef Fsqd
_refine_ls_weighting_details 'calc w=1/[\s^2^(Fo^2^)+(0.0377P)^2^+0.0000P] where P=(Fo^2^+2Fc^2^)/3'
_refine_ls_weighting_scheme calc
_refine_ls_wR_factor_gt 0.0952
_refine_ls_wR_factor_ref 0.1123
_reflns_number_gt 5735
_reflns_number_total 9486
_reflns_threshold_expression >2sigma(I)
_cod_data_source_file c4sc01487a2.cif
_cod_data_source_block ec99
_cod_depositor_comments 'Adding full bibliography for 1517286--1517289.cif.'
_cod_original_cell_volume 1570.30(13)
_cod_database_code 1517289

loop_
_symmetry_equiv_pos_as_xyz
'x, y, z'
'-x, -y, -z'

loop_
_atom_site_label
_atom_site_type_symbol
_atom_site_fract_x
_atom_site_fract_y
_atom_site_fract_z
_atom_site_U_iso_or_equiv
_atom_site_adp_type
_atom_site_occupancy
_atom_site_symmetry_multiplicity
_atom_site_calc_flag
_atom_site_refinement_flags
Cu1 Cu 0.28432(5) 0.33701(4) 0.81128(3) 0.02305(11) Uani 1 1 d .
Cu2 Cu 0.16499(5) 0.60862(4) 0.68821(3) 0.02156(11) Uani 1 1 d .
S1 S 0.19657(9) 0.55714(9) 0.83073(5) 0.02070(18) Uani 1 1 d .
O3 O 0.3000(3) 0.4236(3) 0.69706(16) 0.0376(7) Uani 1 1 d .
H3O H 0.3580 0.3860 0.6563 0.045 Uiso 1 1 calc R
N1 N 0.2246(3) 0.2427(3) 0.92267(17) 0.0238(6) Uani 1 1 d .
N2 N -0.0167(3) 0.7856(3) 0.67686(17) 0.0206(6) Uani 1 1 d .
N3 N 0.3009(3) 0.1569(3) 0.78927(19) 0.0323(8) Uani 1 1 d .
N4 N 0.0952(3) 0.6292(3) 0.57391(19) 0.0273(7) Uani 1 1 d .
C1 C 0.0122(4) 0.5602(3) 0.8522(2) 0.0195(7) Uani 1 1 d .
C2 C -0.0110(4) 0.4478(3) 0.9111(2) 0.0215(7) Uani 1 1 d .
C3 C -0.1551(4) 0.4468(4) 0.9215(2) 0.0264(8) Uani 1 1 d .
H3 H -0.1711 0.3691 0.9591 0.032 Uiso 1 1 calc R
C4 C -0.2756(4) 0.5556(4) 0.8785(2) 0.0276(8) Uani 1 1 d .
C5 C -0.2503(4) 0.6693(4) 0.8248(2) 0.0236(8) Uani 1 1 d .
H5 H -0.3322 0.7463 0.7966 0.028 Uiso 1 1 calc R
C6 C -0.1079(4) 0.6736(4) 0.8113(2) 0.0213(7) Uani 1 1 d .
C7 C 0.1161(4) 0.3375(4) 0.9653(2) 0.0265(8) Uani 1 1 d .
H7A H 0.1693 0.3829 0.9897 0.032 Uiso 1 1 calc R
H7B H 0.0761 0.2813 1.0112 0.032 Uiso 1 1 calc R
C8 C -0.0867(4) 0.8020(3) 0.7566(2) 0.0228(7) Uani 1 1 d .
H8A H -0.1842 0.8773 0.7442 0.027 Uiso 1 1 calc R
H8B H -0.0242 0.8307 0.7872 0.027 Uiso 1 1 calc R
C9 C -0.4305(4) 0.5500(4) 0.8893(3) 0.0378(10) Uani 1 1 d .
H9A H -0.4924 0.6264 0.9108 0.057 Uiso 1 1 calc R
H9B H -0.4264 0.4615 0.9282 0.057 Uiso 1 1 calc R
H9C H -0.4729 0.5585 0.8359 0.057 Uiso 1 1 calc R
C10 C 0.1603(4) 0.1429(4) 0.9095(3) 0.0354(10) Uani 1 1 d .
H10A H 0.0552 0.1918 0.8904 0.042 Uiso 1 1 calc R
H10B H 0.1648 0.0714 0.9622 0.042 Uiso 1 1 calc R
C11 C 0.2443(4) 0.0755(4) 0.8464(3) 0.0336(9) Uani 1 1 d .
C12 C 0.2571(5) -0.0550(4) 0.8431(3) 0.0429(11) Uani 1 1 d .
H12 H 0.2162 -0.1110 0.8845 0.051 Uiso 1 1 calc R
C13 C 0.3287(5) -0.1033(5) 0.7800(3) 0.0493(12) Uani 1 1 d .
H13 H 0.3385 -0.1931 0.7769 0.059 Uiso 1 1 calc R
C14 C 0.3861(5) -0.0206(5) 0.7213(3) 0.0446(12) Uani 1 1 d .
H14 H 0.4342 -0.0519 0.6762 0.053 Uiso 1 1 calc R
C15 C 0.3746(4) 0.1093(5) 0.7273(3) 0.0388(10) Uani 1 1 d .
H15 H 0.4187 0.1647 0.6876 0.047 Uiso 1 1 calc R
C16 C -0.1236(4) 0.7709(4) 0.6227(2) 0.0241(8) Uani 1 1 d .
H16A H -0.2020 0.8619 0.6000 0.029 Uiso 1 1 calc R
H16B H -0.1711 0.7058 0.6555 0.029 Uiso 1 1 calc R
C17 C -0.0436(4) 0.7174(4) 0.5530(2) 0.0274(8) Uani 1 1 d .
C18 C -0.1064(5) 0.7494(4) 0.4750(2) 0.0348(9) Uani 1 1 d .
H18 H -0.2039 0.8141 0.4607 0.042 Uiso 1 1 calc R
C19 C -0.0247(5) 0.6858(5) 0.4181(3) 0.0401(10) Uani 1 1 d .
H19 H -0.0662 0.7049 0.3645 0.048 Uiso 1 1 calc R
C20 C 0.1166(5) 0.5949(4) 0.4399(2) 0.0370(10) Uani 1 1 d .
H20 H 0.1742 0.5507 0.4014 0.044 Uiso 1 1 calc R
C21 C 0.1747(4) 0.5682(4) 0.5181(2) 0.0306(9) Uani 1 1 d .
H21 H 0.2728 0.5053 0.5330 0.037 Uiso 1 1 calc R
C22 C 0.3606(4) 0.1675(4) 0.9772(2) 0.0362(10) Uani 1 1 d .
H22A H 0.3341 0.1261 1.0327 0.054 Uiso 1 1 calc R
H22B H 0.4096 0.2325 0.9799 0.054 Uiso 1 1 calc R
H22C H 0.4279 0.0944 0.9549 0.054 Uiso 1 1 calc R
C23 C 0.0196(4) 0.9111(3) 0.6349(2) 0.0270(8) Uani 1 1 d .
H23A H 0.0590 0.9041 0.5809 0.041 Uiso 1 1 calc R
H23B H 0.0938 0.9188 0.6687 0.041 Uiso 1 1 calc R
H23C H -0.0701 0.9933 0.6274 0.041 Uiso 1 1 calc R
S11 S 0.67395(11) 0.16972(10) 0.84896(6) 0.0284(2) Uani 1 1 d .
F1S1 F 0.9199(3) 0.1240(3) 0.77047(18) 0.0572(7) Uani 1 1 d .
F2S1 F 0.7229(3) 0.2287(3) 0.69170(14) 0.0505(7) Uani 1 1 d .
F3S1 F 0.7994(3) 0.3393(3) 0.75786(14) 0.0478(7) Uani 1 1 d .
O1S1 O 0.5357(3) 0.2857(3) 0.83037(17) 0.0373(7) Uani 1 1 d .
O2S1 O 0.7567(3) 0.1595(3) 0.92031(16) 0.0447(7) Uani 1 1 d .
O3S1 O 0.6666(3) 0.0419(3) 0.84060(17) 0.0403(7) Uani 1 1 d .
C1S C 0.7838(4) 0.2190(4) 0.7631(2) 0.0329(9) Uani 1 1 d .
S12 S 0.47497(10) 0.67243(10) 0.61224(6) 0.0266(2) Uani 1 1 d .
F1S2 F 0.5345(3) 0.7755(3) 0.46068(17) 0.0729(9) Uani 1 1 d .
F2S2 F 0.3072(3) 0.7926(3) 0.47588(15) 0.0523(7) Uani 1 1 d .
F3S2 F 0.3888(3) 0.9256(3) 0.51623(18) 0.0649(8) Uani 1 1 d .
O1S2 O 0.3392(3) 0.7105(3) 0.65592(15) 0.0273(6) Uani 1 1 d .
O2S2 O 0.5927(3) 0.7029(3) 0.64116(18) 0.0464(8) Uani 1 1 d .
O3S2 O 0.5127(3) 0.5405(3) 0.59619(18) 0.0392(7) Uani 1 1 d .
C2S C 0.4240(5) 0.7966(5) 0.5113(3) 0.0371(10) Uani 1 1 d .

loop_
_atom_site_aniso_label
_atom_site_aniso_U_11
_atom_site_aniso_U_22
_atom_site_aniso_U_33
_atom_site_aniso_U_23
_atom_site_aniso_U_13
_atom_site_aniso_U_12
Cu1 0.0238(2) 0.0241(2) 0.0177(2) -0.00475(17) 0.00166(18) -0.00497(19)
Cu2 0.0180(2) 0.0185(2) 0.0271(2) -0.00616(18) 0.00275(18) -0.00540(18)
S1 0.0170(4) 0.0214(4) 0.0234(4) -0.0076(3) -0.0001(3) -0.0051(4)
O3 0.0495(18) 0.0306(15) 0.0268(15) -0.0095(12) 0.0069(13) -0.0063(14)
N1 0.0263(17) 0.0201(15) 0.0220(15) -0.0063(12) 0.0048(13) -0.0046(13)
N2 0.0204(15) 0.0196(15) 0.0220(15) -0.0057(12) 0.0035(12) -0.0077(12)
N3 0.0301(18) 0.0392(19) 0.0300(18) -0.0219(15) 0.0019(14) -0.0056(16)
N4 0.0255(17) 0.0290(17) 0.0346(18) -0.0153(14) 0.0074(14) -0.0140(14)
C1 0.0168(17) 0.0215(17) 0.0215(17) -0.0106(14) 0.0031(14) -0.0049(14)
C2 0.0238(19) 0.0224(18) 0.0173(17) -0.0090(14) 0.0038(14) -0.0047(15)
C3 0.031(2) 0.0276(19) 0.0222(19) -0.0090(15) 0.0094(16) -0.0118(17)
C4 0.024(2) 0.035(2) 0.027(2) -0.0140(17) 0.0047(16) -0.0114(17)
C5 0.0203(19) 0.0273(19) 0.0212(18) -0.0073(15) -0.0003(14) -0.0051(16)
C6 0.0232(19) 0.0232(18) 0.0185(17) -0.0088(14) 0.0027(14) -0.0073(15)
C7 0.030(2) 0.0231(18) 0.0212(18) -0.0067(14) 0.0050(15) -0.0033(16)
C8 0.0184(18) 0.0185(17) 0.0277(19) -0.0068(14) -0.0011(14) -0.0010(14)
C9 0.025(2) 0.045(3) 0.046(3) -0.011(2) 0.0082(19) -0.017(2)
C10 0.035(2) 0.026(2) 0.046(3) -0.0123(18) 0.0139(19) -0.0118(18)
C11 0.026(2) 0.035(2) 0.042(2) -0.0179(19) 0.0045(18) -0.0083(18)
C12 0.043(3) 0.031(2) 0.060(3) -0.020(2) 0.002(2) -0.012(2)
C13 0.050(3) 0.036(2) 0.061(3) -0.020(2) -0.015(2) -0.006(2)
C14 0.043(3) 0.043(3) 0.041(3) -0.029(2) -0.013(2) 0.009(2)
C15 0.036(2) 0.048(3) 0.033(2) -0.020(2) -0.0014(19) -0.008(2)
C16 0.0175(18) 0.0302(19) 0.0234(18) -0.0066(15) -0.0011(14) -0.0071(16)
C17 0.028(2) 0.031(2) 0.030(2) -0.0103(16) 0.0042(16) -0.0171(18)
C18 0.030(2) 0.040(2) 0.034(2) -0.0071(18) -0.0014(18) -0.0132(19)
C19 0.045(3) 0.054(3) 0.028(2) -0.012(2) 0.0054(19) -0.025(2)
C20 0.047(3) 0.046(3) 0.033(2) -0.021(2) 0.019(2) -0.029(2)
C21 0.028(2) 0.031(2) 0.040(2) -0.0163(18) 0.0115(18) -0.0160(18)
C22 0.031(2) 0.035(2) 0.023(2) 0.0024(16) 0.0011(17) 0.0034(18)
C23 0.026(2) 0.0196(18) 0.030(2) -0.0006(15) 0.0003(16) -0.0056(16)
S11 0.0283(5) 0.0283(5) 0.0249(5) -0.0038(4) 0.0032(4) -0.0085(4)
F1S1 0.0336(15) 0.0615(18) 0.074(2) -0.0267(15) 0.0168(14) -0.0095(14)
F2S1 0.0752(19) 0.0638(17) 0.0245(13) -0.0129(12) 0.0058(13) -0.0386(16)
F3S1 0.0671(18) 0.0479(15) 0.0436(15) -0.0169(12) 0.0167(13) -0.0371(14)
O1S1 0.0220(15) 0.0377(16) 0.0502(18) -0.0146(14) 0.0049(13) -0.0064(13)
O2S1 0.052(2) 0.0506(19) 0.0264(16) -0.0040(13) -0.0074(14) -0.0154(16)
O3S1 0.0510(19) 0.0316(16) 0.0387(17) -0.0072(13) 0.0076(14) -0.0178(15)
C1S 0.032(2) 0.036(2) 0.033(2) -0.0127(18) 0.0062(18) -0.0130(19)
S12 0.0179(5) 0.0350(5) 0.0283(5) -0.0099(4) 0.0022(4) -0.0102(4)
F1S2 0.064(2) 0.111(3) 0.0411(17) -0.0086(17) 0.0261(15) -0.0413(19)
F2S2 0.0590(18) 0.0605(17) 0.0373(15) 0.0039(12) -0.0176(13) -0.0313(15)
F3S2 0.089(2) 0.0366(15) 0.069(2) -0.0011(14) -0.0096(17) -0.0295(16)
O1S2 0.0226(13) 0.0338(14) 0.0332(15) -0.0152(12) 0.0082(11) -0.0155(12)
O2S2 0.0277(16) 0.072(2) 0.0492(19) -0.0172(16) -0.0009(14) -0.0280(16)
O3S2 0.0329(16) 0.0295(15) 0.0504(18) -0.0159(13) 0.0068(14) -0.0021(13)
C2S 0.036(2) 0.043(3) 0.037(2) -0.010(2) 0.0032(19) -0.020(2)

loop_
_atom_type_symbol
_atom_type_description
_atom_type_scat_dispersion_real
_atom_type_scat_dispersion_imag
_atom_type_scat_source
C C 0.0033 0.0016 'International Tables Vol C Tables 4.2.6.8 and 6.1.1.4'
H H 0.0000 0.0000 'International Tables Vol C Tables 4.2.6.8 and 6.1.1.4'
N N 0.0061 0.0033 'International Tables Vol C Tables 4.2.6.8 and 6.1.1.4'
O O 0.0106 0.0060 'International Tables Vol C Tables 4.2.6.8 and 6.1.1.4'
F F 0.0171 0.0103 'International Tables Vol C Tables 4.2.6.8 and 6.1.1.4'
S S 0.1246 0.1234 'International Tables Vol C Tables 4.2.6.8 and 6.1.1.4'
Cu Cu 0.3201 1.2651 'International Tables Vol C Tables 4.2.6.8 and 6.1.1.4'

loop_
_geom_angle_atom_site_label_1
_geom_angle_atom_site_label_2
_geom_angle_atom_site_label_3
_geom_angle
O3 Cu1 N3 92.60(12)
O3 Cu1 N1 166.78(12)
N3 Cu1 N1 81.45(12)
O3 Cu1 O1S1 88.64(11)
N3 Cu1 O1S1 96.11(11)
N1 Cu1 O1S1 103.67(11)
O3 Cu1 S1 87.60(8)
N3 Cu1 S1 164.28(9)
N1 Cu1 S1 94.95(8)
O1S1 Cu1 S1 99.60(7)
O3 Cu1 Cu2 40.07(8)
N3 Cu1 Cu2 123.38(9)
N1 Cu1 Cu2 136.11(8)
O1S1 Cu1 Cu2 108.06(7)
S1 Cu1 Cu2 50.76(2)
O3 Cu2 N4 91.58(12)
O3 Cu2 N2 166.29(11)
N4 Cu2 N2 82.31(11)
O3 Cu2 O1S2 95.24(11)
N4 Cu2 O1S2 99.52(11)
N2 Cu2 O1S2 97.87(10)
O3 Cu2 S1 87.28(8)
N4 Cu2 S1 164.32(9)
N2 Cu2 S1 95.29(8)
O1S2 Cu2 S1 96.16(7)
O3 Cu2 Cu1 39.81(8)
N4 Cu2 Cu1 122.33(9)
N2 Cu2 Cu1 136.10(8)
O1S2 Cu2 Cu1 111.01(7)
S1 Cu2 Cu1 50.68(2)
C1 S1 Cu1 95.85(11)
C1 S1 Cu2 95.32(11)
Cu1 S1 Cu2 78.56(3)
Cu1 O3 Cu2 100.12(11)
Cu1 O3 H3O 129.9
Cu2 O3 H3O 129.9
C10 N1 C22 109.9(3)
C10 N1 C7 109.0(3)
C22 N1 C7 107.7(3)
C10 N1 Cu1 107.3(2)
C22 N1 Cu1 107.7(2)
C7 N1 Cu1 115.2(2)
C23 N2 C16 108.9(3)
C23 N2 C8 109.0(2)
C16 N2 C8 109.2(3)
C23 N2 Cu2 111.2(2)
C16 N2 Cu2 103.68(19)
C8 N2 Cu2 114.6(2)
C11 N3 C15 119.2(3)
C11 N3 Cu1 115.1(2)
C15 N3 Cu1 125.4(3)
C17 N4 C21 119.3(3)
C17 N4 Cu2 114.0(2)
C21 N4 Cu2 126.7(3)
C6 C1 C2 120.2(3)
C6 C1 S1 120.1(3)
C2 C1 S1 119.7(3)
C3 C2 C1 118.6(3)
C3 C2 C7 121.3(3)
C1 C2 C7 120.0(3)
C4 C3 C2 122.0(3)
C4 C3 H3 119.0
C2 C3 H3 119.0
C3 C4 C5 118.1(3)
C3 C4 C9 120.8(4)
C5 C4 C9 121.1(4)
C4 C5 C6 121.8(3)
C4 C5 H5 119.1
C6 C5 H5 119.1
C1 C6 C5 119.0(3)
C1 C6 C8 121.0(3)
C5 C6 C8 119.9(3)
N1 C7 C2 114.9(3)
N1 C7 H7A 108.5
C2 C7 H7A 108.5
N1 C7 H7B 108.5
C2 C7 H7B 108.5
H7A C7 H7B 107.5
N2 C8 C6 114.3(3)
N2 C8 H8A 108.7
C6 C8 H8A 108.7
N2 C8 H8B 108.7
C6 C8 H8B 108.7
H8A C8 H8B 107.6
C4 C9 H9A 109.5
C4 C9 H9B 109.5
H9A C9 H9B 109.5
C4 C9 H9C 109.5
H9A C9 H9C 109.5
H9B C9 H9C 109.5
N1 C10 C11 109.9(3)
N1 C10 H10A 109.7
C11 C10 H10A 109.7
N1 C10 H10B 109.7
C11 C10 H10B 109.7
H10A C10 H10B 108.2
N3 C11 C12 121.8(4)
N3 C11 C10 113.7(3)
C12 C11 C10 124.3(4)
C13 C12 C11 119.6(4)
C13 C12 H12 120.2
C11 C12 H12 120.2
C12 C13 C14 118.9(4)
C12 C13 H13 120.5
C14 C13 H13 120.5
C13 C14 C15 120.2(4)
C13 C14 H14 119.9
C15 C14 H14 119.9
N3 C15 C14 120.2(4)
N3 C15 H15 119.9
C14 C15 H15 119.9
N2 C16 C17 109.8(3)
N2 C16 H16A 109.7
C17 C16 H16A 109.7
N2 C16 H16B 109.7
C17 C16 H16B 109.7
H16A C16 H16B 108.2
N4 C17 C18 121.6(3)
N4 C17 C16 113.9(3)
C18 C17 C16 124.5(3)
C19 C18 C17 118.9(4)
C19 C18 H18 120.5
C17 C18 H18 120.5
C20 C19 C18 119.3(4)
C20 C19 H19 120.3
C18 C19 H19 120.3
C19 C20 C21 119.4(4)
C19 C20 H20 120.3
C21 C20 H20 120.3
N4 C21 C20 121.5(4)
N4 C21 H21 119.3
C20 C21 H21 119.3
N1 C22 H22A 109.5
N1 C22 H22B 109.5
H22A C22 H22B 109.5
N1 C22 H22C 109.5
H22A C22 H22C 109.5
H22B C22 H22C 109.5
N2 C23 H23A 109.5
N2 C23 H23B 109.5
H23A C23 H23B 109.5
N2 C23 H23C 109.5
H23A C23 H23C 109.5
H23B C23 H23C 109.5
O2S1 S11 O3S1 116.43(17)
O2S1 S11 O1S1 114.34(17)
O3S1 S11 O1S1 114.77(17)
O2S1 S11 C1S 103.74(18)
O3S1 S11 C1S 102.83(17)
O1S1 S11 C1S 102.05(18)
S11 O1S1 Cu1 141.51(17)
F3S1 C1S F2S1 108.1(3)
F3S1 C1S F1S1 107.2(3)
F2S1 C1S F1S1 106.9(3)
F3S1 C1S S11 112.4(3)
F2S1 C1S S11 110.9(3)
F1S1 C1S S11 111.0(3)
O2S2 S12 O3S2 116.82(18)
O2S2 S12 O1S2 114.06(16)
O3S2 S12 O1S2 113.93(15)
O2S2 S12 C2S 103.05(19)
O3S2 S12 C2S 104.30(18)
O1S2 S12 C2S 102.26(18)
S12 O1S2 Cu2 130.50(14)
F1S2 C2S F2S2 108.0(3)
F1S2 C2S F3S2 107.2(3)
F2S2 C2S F3S2 106.2(4)
F1S2 C2S S12 111.3(3)
F2S2 C2S S12 112.7(3)
F3S2 C2S S12 111.2(3)

loop_
_geom_bond_atom_site_label_1
_geom_bond_atom_site_label_2
_geom_bond_distance
Cu1 O3 1.915(3)
Cu1 N3 2.017(3)
Cu1 N1 2.027(3)
Cu1 O1S1 2.313(3)
Cu1 S1 2.3242(9)
Cu1 Cu2 2.9447(6)
Cu2 O3 1.926(3)
Cu2 N4 2.009(3)
Cu2 N2 2.056(3)
Cu2 O1S2 2.271(2)
Cu2 S1 2.3268(9)
S1 C1 1.786(3)
O3 H3O 0.9500
N1 C10 1.480(5)
N1 C22 1.485(5)
N1 C7 1.493(4)
N2 C23 1.483(4)
N2 C16 1.493(4)
N2 C8 1.499(4)
N3 C11 1.338(5)
N3 C15 1.350(4)
N4 C17 1.341(5)
N4 C21 1.347(4)
C1 C6 1.393(5)
C1 C2 1.408(5)
C2 C3 1.396(5)
C2 C7 1.500(5)
C3 C4 1.385(5)
C3 H3 0.9500
C4 C5 1.389(5)
C4 C9 1.515(5)
C5 C6 1.394(5)
C5 H5 0.9500
C6 C8 1.500(5)
C7 H7A 0.9900
C7 H7B 0.9900
C8 H8A 0.9900
C8 H8B 0.9900
C9 H9A 0.9800
C9 H9B 0.9800
C9 H9C 0.9800
C10 C11 1.496(5)
C10 H10A 0.9900
C10 H10B 0.9900
C11 C12 1.378(5)
C12 C13 1.362(6)
C12 H12 0.9500
C13 C14 1.365(7)
C13 H13 0.9500
C14 C15 1.389(6)
C14 H14 0.9500
C15 H15 0.9500
C16 C17 1.508(5)
C16 H16A 0.9900
C16 H16B 0.9900
C17 C18 1.384(5)
C18 C19 1.384(5)
C18 H18 0.9500
C19 C20 1.369(6)
C19 H19 0.9500
C20 C21 1.380(5)
C20 H20 0.9500
C21 H21 0.9500
C22 H22A 0.9800
C22 H22B 0.9800
C22 H22C 0.9800
C23 H23A 0.9800
C23 H23B 0.9800
C23 H23C 0.9800
S11 O2S1 1.442(3)
S11 O3S1 1.442(3)
S11 O1S1 1.449(3)
S11 C1S 1.813(4)
F1S1 C1S 1.339(4)
F2S1 C1S 1.335(4)
F3S1 C1S 1.327(4)
S12 O2S2 1.430(3)
S12 O3S2 1.432(3)
S12 O1S2 1.453(2)
S12 C2S 1.814(4)
F1S2 C2S 1.324(4)
F2S2 C2S 1.324(4)
F3S2 C2S 1.329(5)
